data_7033217
loop_
_publ_author_name
'Sengupta, Dolan'
'Gangopadhyay, Snigdha'
'Drew, Michael G. B.'
'Gangopadhyay, Pijush Kanti'

_publ_section_title
;
 Thiohydrazide complexes of molybdenum and their relevance to reduction of
 dinitrogen to ammonia.
;
_journal_issue 3
_journal_name_full 'Dalton transactions (Cambridge, England : 2003)'
_journal_page_first 1323
_journal_page_last 1331
_journal_paper_doi 10.1039/c4dt01945h
_journal_volume 44
_journal_year 2015
_chemical_formula_sum 'C18 H20 Mo2 N2 O9 S3'
_chemical_formula_weight 696.42
_chemical_name_systematic
; 
 ? 
;
_space_group_IT_number 2
_symmetry_cell_setting triclinic
_symmetry_space_group_name_Hall '-P 1'
_symmetry_space_group_name_H-M 'P -1'
_atom_sites_solution_hydrogens geom
_atom_sites_solution_primary direct
_atom_sites_solution_secondary difmap
_audit_creation_method SHELXL-97
_cell_angle_alpha 68.497(7)
_cell_angle_beta 87.429(5)
_cell_angle_gamma 71.028(6)
_cell_formula_units_Z 1
_cell_length_a 7.2719(4)
_cell_length_b 8.8902(7)
_cell_length_c 10.5788(7)
_cell_measurement_reflns_used 4273
_cell_measurement_temperature 150(2)
_cell_measurement_theta_max 29.99
_cell_measurement_theta_min 2.61
_cell_volume 599.59(8)
_computing_cell_refinement 'Crysalis, Oxford Diffraction'
_computing_data_collection 'Crysalis, Oxford Diffraction'
_computing_data_reduction 'Crysalis, Oxford Diffraction'
_computing_molecular_graphics PLATON(Spek,2004)
_computing_structure_refinement 'SHELXL-97 (Sheldrick, 1997)'
_computing_structure_solution 'SHELXS-97 (Sheldrick, 1997)'
_diffrn_ambient_temperature 150(2)
_diffrn_measured_fraction_theta_full 0.958
_diffrn_measured_fraction_theta_max 0.958
_diffrn_measurement_device 'Oxford Diffaction X-Calibur System'
_diffrn_measurement_method '321 frames, counting time 10 s.'
_diffrn_radiation_monochromator graphite
_diffrn_radiation_source 'fine-focus sealed tube'
_diffrn_radiation_type MoK\a
_diffrn_radiation_wavelength 0.71073
_diffrn_reflns_av_R_equivalents 0.0204
_diffrn_reflns_av_unetI/netI 0.0345
_diffrn_reflns_limit_h_max 10
_diffrn_reflns_limit_h_min -5
_diffrn_reflns_limit_k_max 11
_diffrn_reflns_limit_k_min -12
_diffrn_reflns_limit_l_max 14
_diffrn_reflns_limit_l_min -13
_diffrn_reflns_number 4273
_diffrn_reflns_theta_full 29.99
_diffrn_reflns_theta_max 29.99
_diffrn_reflns_theta_min 2.61
_diffrn_standards_decay_% n/a
_diffrn_standards_interval_count n/a
_diffrn_standards_interval_time n/a
_diffrn_standards_number n/a
_exptl_absorpt_coefficient_mu 1.359
_exptl_absorpt_correction_T_max 1.000
_exptl_absorpt_correction_T_min 0.875
_exptl_absorpt_correction_type empirical
_exptl_absorpt_process_details 'ABSPACK, Oxford Diffraction Ltd'
_exptl_crystal_colour black
_exptl_crystal_density_diffrn 1.929
_exptl_crystal_density_method 'not measured'
_exptl_crystal_description needle
_exptl_crystal_F_000 346
_exptl_crystal_size_max 0.24
_exptl_crystal_size_mid 0.03
_exptl_crystal_size_min 0.03
_refine_diff_density_max 0.957
_refine_diff_density_min -1.007
_refine_diff_density_rms 0.105
_refine_ls_extinction_method none
_refine_ls_goodness_of_fit_ref 0.762
_refine_ls_hydrogen_treatment constr
_refine_ls_matrix_type full
_refine_ls_number_parameters 167
_refine_ls_number_reflns 3361
_refine_ls_number_restraints 0
_refine_ls_restrained_S_all 0.762
_refine_ls_R_factor_all 0.0360
_refine_ls_R_factor_gt 0.0316
_refine_ls_shift/su_max 0.001
_refine_ls_shift/su_mean 0.000
_refine_ls_structure_factor_coef Fsqd
_refine_ls_weighting_details
;
_refine_ls_weighting_details 
  w=1/[\s^2^(Fo^2^)+(0.0587P)^2^+1.7427P] where P=(Fo^2^+2Fc^2^)/3 
;
_refine_ls_weighting_scheme calc
_refine_ls_wR_factor_gt 0.0809
_refine_ls_wR_factor_ref 0.0832
_reflns_number_gt 3008
_reflns_number_total 3361
_reflns_threshold_expression >2sigma(I)
_cod_data_source_file c4dt01945h2.cif
_cod_data_source_block IIc
_cod_depositor_comments 'Adding full bibliography for 7033215--7033217.cif.'
_cod_original_cell_volume 599.59(7)
_cod_original_sg_symbol_H-M P-1
_cod_database_code 7033217

loop_
_symmetry_equiv_pos_as_xyz
'x, y, z'
'-x, -y, -z'

loop_
_atom_site_label
_atom_site_type_symbol
_atom_site_fract_x
_atom_site_fract_y
_atom_site_fract_z
_atom_site_U_iso_or_equiv
_atom_site_adp_type
_atom_site_occupancy
_atom_site_symmetry_multiplicity
_atom_site_calc_flag
_atom_site_refinement_flags
O11 O 1.0351(3) -0.2293(2) 0.33986(19) 0.0225(4) Uani 1 1 d .
C12 C 1.1915(4) -0.3531(3) 0.3232(3) 0.0238(5) Uani 1 1 d .
C13 C 1.2805(4) -0.3273(4) 0.1991(3) 0.0275(6) Uani 1 1 d .
C14 C 1.4529(5) -0.4602(6) 0.1961(5) 0.0518(12) Uani 1 1 d .
H14 H 1.5163 -0.4460 0.1163 0.062 Uiso 1 1 calc R
C15 C 1.5282(5) -0.6094(5) 0.3082(7) 0.0660(17) Uani 1 1 d .
H15 H 1.6401 -0.6952 0.3039 0.079 Uiso 1 1 calc R
C16 C 1.4353(6) -0.6298(4) 0.4271(6) 0.0607(15) Uani 1 1 d .
H16 H 1.4862 -0.7305 0.5027 0.073 Uiso 1 1 calc R
C17 C 1.2687(5) -0.5046(4) 0.4367(4) 0.0370(8) Uani 1 1 d .
H17 H 1.2087 -0.5209 0.5179 0.044 Uiso 1 1 calc R
C18 C 1.2075(4) -0.1718(4) 0.0765(3) 0.0270(6) Uani 1 1 d .
S19 S 1.3957(2) -0.1555(2) -0.02902(14) 0.0230(3) Uani 0.50 1 d P
O19 O 1.3035(7) -0.1130(5) -0.0308(4) 0.0211(8) Uani 0.50 1 d P
N20 N 1.0240(4) -0.0722(3) 0.0608(2) 0.0240(5) Uani 1 1 d .
C23 C 1.1444(8) 0.2999(6) 0.1412(4) 0.0587(12) Uani 1 1 d .
H23A H 1.1112 0.3231 0.0476 0.088 Uiso 1 1 calc R
H23B H 1.2739 0.3023 0.1510 0.088 Uiso 1 1 calc R
H23C H 1.0535 0.3854 0.1691 0.088 Uiso 1 1 calc R
C24 C 1.1814(4) 0.0960(4) 0.4079(3) 0.0276(6) Uani 1 1 d .
H24A H 1.0847 0.1923 0.4196 0.041 Uiso 1 1 calc R
H24B H 1.3085 0.1048 0.4142 0.041 Uiso 1 1 calc R
H24C H 1.1763 -0.0081 0.4777 0.041 Uiso 1 1 calc R
O1 O 0.7589(3) -0.2492(3) 0.1845(2) 0.0319(5) Uani 1 1 d .
O3 O 0.6220(3) -0.0245(3) 0.3135(2) 0.0336(5) Uani 1 1 d .
O21 O 0.9171(3) 0.1159(3) 0.2347(2) 0.0285(4) Uani 1 1 d .
Mo1 Mo 0.80229(3) -0.08879(3) 0.21594(2) 0.01961(8) Uani 1 1 d .
S22 S 1.13443(10) 0.09387(9) 0.24512(7) 0.02380(14) Uani 1 1 d .

loop_
_atom_site_aniso_label
_atom_site_aniso_U_11
_atom_site_aniso_U_22
_atom_site_aniso_U_33
_atom_site_aniso_U_23
_atom_site_aniso_U_13
_atom_site_aniso_U_12
O11 0.0247(9) 0.0204(9) 0.0168(8) -0.0052(7) -0.0003(7) -0.0022(7)
C12 0.0202(11) 0.0183(11) 0.0324(14) -0.0101(11) -0.0041(10) -0.0042(9)
C13 0.0190(11) 0.0317(14) 0.0435(17) -0.0270(13) 0.0056(11) -0.0089(10)
C14 0.0212(13) 0.064(2) 0.105(4) -0.069(3) 0.0129(17) -0.0153(15)
C15 0.0201(14) 0.040(2) 0.151(5) -0.063(3) -0.018(2) 0.0075(14)
C16 0.0348(18) 0.0164(14) 0.122(4) -0.019(2) -0.038(2) 0.0009(13)
C17 0.0342(15) 0.0201(13) 0.049(2) -0.0023(13) -0.0184(14) -0.0087(12)
C18 0.0297(13) 0.0424(16) 0.0265(14) -0.0242(13) 0.0122(11) -0.0224(12)
S19 0.0160(6) 0.0286(7) 0.0167(6) -0.0041(5) 0.0000(5) -0.0024(6)
O19 0.0147(18) 0.025(2) 0.0196(19) -0.0074(16) 0.0001(16) -0.0024(17)
N20 0.0358(12) 0.0291(12) 0.0140(10) -0.0074(9) 0.0045(9) -0.0205(10)
C23 0.094(3) 0.055(2) 0.0332(19) 0.0019(18) -0.013(2) -0.051(2)
C24 0.0250(12) 0.0374(15) 0.0233(13) -0.0146(12) 0.0013(10) -0.0102(11)
O1 0.0358(11) 0.0338(11) 0.0351(12) -0.0165(10) 0.0073(9) -0.0195(9)
O3 0.0203(9) 0.0463(13) 0.0341(12) -0.0212(10) 0.0025(8) -0.0038(9)
O21 0.0237(9) 0.0225(9) 0.0396(12) -0.0154(9) -0.0085(8) -0.0022(7)
Mo1 0.01794(11) 0.02128(12) 0.01874(12) -0.00733(8) 0.00077(7) -0.00546(8)
S22 0.0274(3) 0.0250(3) 0.0236(3) -0.0117(3) 0.0011(2) -0.0114(3)

loop_
_atom_type_symbol
_atom_type_description
_atom_type_scat_dispersion_real
_atom_type_scat_dispersion_imag
_atom_type_scat_source
C C 0.0033 0.0016 'International Tables Vol C Tables 4.2.6.8 and 6.1.1.4'
H H 0.0000 0.0000 'International Tables Vol C Tables 4.2.6.8 and 6.1.1.4'
O O 0.0106 0.0060 'International Tables Vol C Tables 4.2.6.8 and 6.1.1.4'
Mo Mo -1.6832 0.6857 'International Tables Vol C Tables 4.2.6.8 and 6.1.1.4'
Cl Cl 0.1484 0.1585 'International Tables Vol C Tables 4.2.6.8 and 6.1.1.4'
S S 0.1246 0.1234 'International Tables Vol C Tables 4.2.6.8 and 6.1.1.4'
N N 0.0061 0.0033 'International Tables Vol C Tables 4.2.6.8 and 6.1.1.4'

loop_
_geom_angle_atom_site_label_1
_geom_angle_atom_site_label_2
_geom_angle_atom_site_label_3
_geom_angle
_geom_angle_site_symmetry_1
_geom_angle_site_symmetry_3
C12 O11 Mo1 127.50(17) . .
O11 C12 C17 117.2(3) . .
O11 C12 C13 121.8(3) . .
C17 C12 C13 120.9(3) . .
C12 C13 C14 117.2(3) . .
C12 C13 C18 123.7(2) . .
C14 C13 C18 119.2(3) . .
C15 C14 C13 121.7(4) . .
C14 C15 C16 119.2(3) . .
C15 C16 C17 121.8(4) . .
C16 C17 C12 119.3(4) . .
N20 C18 O19 111.4(3) . .
N20 C18 C13 120.3(2) . .
O19 C18 C13 128.3(3) . .
N20 C18 S19 130.8(3) . .
O19 C18 S19 19.38(19) . .
C13 C18 S19 108.9(2) . .
O19 S19 C18 42.8(4) . .
O19 S19 Mo1 52.9(4) . 2_755
C18 S19 Mo1 95.60(13) . 2_755
S19 O19 C18 117.8(5) . .
S19 O19 Mo1 112.6(5) . 2_755
C18 O19 Mo1 129.4(3) . 2_755
C18 N20 N20 113.7(3) . 2_755
C18 N20 Mo1 127.48(19) . .
N20 N20 Mo1 118.1(2) 2_755 .
S22 O21 Mo1 123.39(11) . .
O1 Mo1 O3 105.90(11) . .
O1 Mo1 O11 97.35(10) . .
O3 Mo1 O11 106.26(9) . .
O1 Mo1 O19 100.58(14) . 2_755
O3 Mo1 O19 98.85(15) . 2_755
O11 Mo1 O19 143.66(14) . 2_755
O1 Mo1 N20 91.47(9) . .
O3 Mo1 N20 159.33(11) . .
O11 Mo1 N20 81.93(8) . .
O19 Mo1 N20 66.33(14) 2_755 .
O1 Mo1 O21 168.23(9) . .
O3 Mo1 O21 85.86(10) . .
O11 Mo1 O21 78.26(8) . .
O19 Mo1 O21 77.81(13) 2_755 .
N20 Mo1 O21 77.15(8) . .
O1 Mo1 S19 100.17(9) . 2_755
O3 Mo1 S19 85.09(9) . 2_755
O11 Mo1 S19 155.61(7) . 2_755
O19 Mo1 S19 14.49(11) 2_755 2_755
N20 Mo1 S19 80.80(7) . 2_755
O21 Mo1 S19 81.20(6) . 2_755
O21 S22 C24 105.20(13) . .
O21 S22 C23 103.70(19) . .
C24 S22 C23 98.95(17) . .

loop_
_geom_bond_atom_site_label_1
_geom_bond_atom_site_label_2
_geom_bond_distance
_geom_bond_site_symmetry_2
O11 C12 1.359(3) .
O11 Mo1 1.9415(19) .
C12 C17 1.398(4) .
C12 C13 1.412(4) .
C13 C14 1.425(4) .
C13 C18 1.465(5) .
C14 C15 1.378(7) .
C15 C16 1.381(8) .
C16 C17 1.383(5) .
C18 N20 1.318(4) .
C18 O19 1.334(5) .
C18 S19 1.736(3) .
S19 O19 0.651(4) .
S19 Mo1 2.4028(16) 2_755
O19 Mo1 2.076(4) 2_755
N20 N20 1.400(5) 2_755
N20 Mo1 2.248(2) .
C23 S22 1.781(4) .
C24 S22 1.778(3) .
O1 Mo1 1.701(2) .
O3 Mo1 1.713(2) .
O21 S22 1.532(2) .
O21 Mo1 2.306(2) .
Mo1 O19 2.076(4) 2_755
Mo1 S19 2.4027(16) 2_755
